data_7710597
loop_
_publ_author_name
'Roesky, Herbert W.'
'Nazish, Mohd'
'Ding, Yi'
'Legendre, Christina M.'
'Kumar, Arun'
'Graw, Nico'
'Schwederski, Brigitte'
'Herbst-Irmer, Regine'
'P, Parvathy'
'Parameswaran, Pattiyil'
'Stalke, Dietmar'
'Kaim, Wolfgang'

_publ_section_title
;
 High yield of a variety of silicon-boron radicals and their reactivity
;
_journal_name_full 'Dalton Transactions'
_journal_paper_doi 10.1039/D2DT01318E
_journal_year 2022
_chemical_formula_moiety 'C32 H52 B I N3 Si'
_chemical_formula_sum 'C32 H52 B I N3 Si'
_chemical_formula_weight 644.56
_space_group_crystal_system monoclinic
_space_group_IT_number 14
_space_group_name_Hall '-P 2yn'
_space_group_name_H-M_alt 'P 1 21/n 1'
_atom_sites_solution_hydrogens geom
_audit_creation_method SHELXL-2018/3
_audit_update_record
;
2021-10-05 deposited with the CCDC.	2022-06-01 downloaded from the CCDC.
;
_cell_angle_alpha 90
_cell_angle_beta 90.75(2)
_cell_angle_gamma 90
_cell_formula_units_Z 4
_cell_length_a 12.626(2)
_cell_length_b 18.594(3)
_cell_length_c 14.454(2)
_cell_measurement_reflns_used 9735
_cell_measurement_temperature 100(2)
_cell_measurement_theta_max 25.044
_cell_measurement_theta_min 2.1905
_cell_volume 3393.0(9)
_computing_cell_refinement 'SAINT V8.37A'
_computing_data_collection 'APEX2 v2012.2'
_computing_data_reduction 'SAINT V8.37A'
_computing_molecular_graphics 'XP Version 5.1'
_computing_publication_material 'XP Version 5.1'
_computing_structure_refinement 'SHELXL-2018/3 (Sheldrick, 2018)'
_computing_structure_solution 'SHELXT(G.M.Sheldrick,Acta Cryst.(2015)A71,3-8)'
_diffrn_ambient_temperature 100(2)
_diffrn_measured_fraction_theta_full 0.991
_diffrn_measured_fraction_theta_max 0.991
_diffrn_measurement_device_type 'Bruker Smart APEX II Ultra'
_diffrn_measurement_method 'omega scans'
_diffrn_radiation_type MoK\a
_diffrn_radiation_wavelength 0.71073
_diffrn_reflns_av_R_equivalents 0.0597
_diffrn_reflns_av_unetI/netI 0.0205
_diffrn_reflns_Laue_measured_fraction_full 0.991
_diffrn_reflns_Laue_measured_fraction_max 0.991
_diffrn_reflns_limit_h_max 15
_diffrn_reflns_limit_h_min -15
_diffrn_reflns_limit_k_max 22
_diffrn_reflns_limit_k_min -22
_diffrn_reflns_limit_l_max 17
_diffrn_reflns_limit_l_min -17
_diffrn_reflns_number 126965
_diffrn_reflns_point_group_measured_fraction_full 0.991
_diffrn_reflns_point_group_measured_fraction_max 0.991
_diffrn_reflns_theta_full 25.171
_diffrn_reflns_theta_max 25.171
_diffrn_reflns_theta_min 1.095
_diffrn_source 'BRUKER Rotating Anode'
_exptl_absorpt_coefficient_mu 1.003
_exptl_absorpt_correction_T_max 0.7452
_exptl_absorpt_correction_T_min 0.5467
_exptl_absorpt_correction_type multi-scan
_exptl_absorpt_process_details SADABS-2016/2
_exptl_crystal_colour orange
_exptl_crystal_density_diffrn 1.262
_exptl_crystal_description plate
_exptl_crystal_F_000 1348
_exptl_crystal_size_max 0.426
_exptl_crystal_size_mid 0.224
_exptl_crystal_size_min 0.122
_refine_diff_density_max 0.656
_refine_diff_density_min -1.317
_refine_diff_density_rms 0.081
_refine_ls_extinction_method none
_refine_ls_goodness_of_fit_ref 1.158
_refine_ls_hydrogen_treatment constr
_refine_ls_matrix_type full
_refine_ls_number_parameters 358
_refine_ls_number_reflns 6038
_refine_ls_number_restraints 0
_refine_ls_restrained_S_all 1.158
_refine_ls_R_factor_all 0.0499
_refine_ls_R_factor_gt 0.0447
_refine_ls_shift/su_max 0.001
_refine_ls_shift/su_mean 0.000
_refine_ls_structure_factor_coef Fsqd
_refine_ls_weighting_details 'w=1/[\s^2^(Fo^2^)+12.6387P] where P=(Fo^2^+2Fc^2^)/3'
_refine_ls_weighting_scheme calc
_refine_ls_wR_factor_gt 0.0911
_refine_ls_wR_factor_ref 0.0938
_reflns_Friedel_coverage 0.000
_reflns_number_gt 5552
_reflns_number_total 6038
_reflns_threshold_expression 'I > 2\s(I)'
_cod_data_source_file d2dt01318e2.cif
_cod_data_source_block sad
_cod_original_sg_symbol_H-M 'P 21/n'
_cod_database_code 7710597
_shelx_shelxl_version_number 2018/3
_shelx_space_group_comment
;
The symmetry employed for this shelxl refinement is uniquely defined
by the following loop, which should always be used as a source of
symmetry information in preference to the above space-group names.
They are only intended as comments.
;
_shelx_estimated_absorpt_t_min 0.675
_shelx_estimated_absorpt_t_max 0.887

loop_
_space_group_symop_operation_xyz
'x, y, z'
'-x+1/2, y+1/2, -z+1/2'
'-x, -y, -z'
'x-1/2, -y-1/2, z-1/2'

loop_
_atom_site_label
_atom_site_type_symbol
_atom_site_fract_x
_atom_site_fract_y
_atom_site_fract_z
_atom_site_U_iso_or_equiv
_atom_site_adp_type
_atom_site_occupancy
_atom_site_site_symmetry_order
_atom_site_calc_flag
_atom_site_refinement_flags_posn
_atom_site_refinement_flags_adp
_atom_site_refinement_flags_occupancy
_atom_site_disorder_assembly
_atom_site_disorder_group
I1 I 0.23853(2) 0.73069(2) 0.74923(4) 0.03986(11) Uani 1 1 d . . . . .
Si1 Si 0.33507(8) 0.55448(5) 0.75249(12) 0.0199(2) Uani 1 1 d . . . . .
N1 N 0.2272(4) 0.5287(2) 0.8277(3) 0.0200(9) Uani 1 1 d . . . . .
N2 N 0.2235(4) 0.5164(2) 0.6807(3) 0.0214(10) Uani 1 1 d . . . . .
N3 N 0.4323(3) 0.49153(18) 0.7610(3) 0.0228(9) Uani 1 1 d . . . . .
C1 C 0.1642(3) 0.5100(2) 0.7553(4) 0.0240(9) Uani 1 1 d . . . . .
C2 C 0.0505(3) 0.4870(2) 0.7561(5) 0.0238(10) Uani 1 1 d . . . . .
C3 C 0.0250(4) 0.4150(2) 0.7684(3) 0.0280(12) Uani 1 1 d . . . . .
H3 H 0.079255 0.380117 0.776957 0.034 Uiso 1 1 calc R U . . .
C4 C -0.0812(4) 0.3945(3) 0.7680(4) 0.0321(13) Uani 1 1 d . . . . .
H4 H -0.099622 0.345543 0.777524 0.038 Uiso 1 1 calc R U . . .
C5 C -0.1597(3) 0.4451(3) 0.7540(5) 0.0363(11) Uani 1 1 d . . . . .
H5 H -0.231931 0.430786 0.752994 0.044 Uiso 1 1 calc R U . . .
C6 C -0.1335(4) 0.5170(3) 0.7412(5) 0.0383(12) Uani 1 1 d . . . . .
H6 H -0.187861 0.551751 0.732646 0.046 Uiso 1 1 calc R U . . .
C7 C -0.0279(3) 0.5380(2) 0.7408(5) 0.0307(11) Uani 1 1 d . . . . .
H7 H -0.009576 0.586820 0.730193 0.037 Uiso 1 1 calc R U . . .
C8 C 0.2047(4) 0.5332(3) 0.9283(4) 0.0256(12) Uani 1 1 d . . . . .
C9 C 0.3122(4) 0.5463(3) 0.9768(4) 0.0287(11) Uani 1 1 d . . . . .
H9A H 0.361150 0.507397 0.961355 0.043 Uiso 1 1 calc R U . . .
H9B H 0.302390 0.547704 1.043965 0.043 Uiso 1 1 calc R U . . .
H9C H 0.341476 0.592331 0.956109 0.043 Uiso 1 1 calc R U . . .
C10 C 0.1284(5) 0.5949(3) 0.9469(4) 0.0340(14) Uani 1 1 d . . . . .
H10A H 0.157210 0.639587 0.921433 0.051 Uiso 1 1 calc R U . . .
H10B H 0.119234 0.600294 1.013754 0.051 Uiso 1 1 calc R U . . .
H10C H 0.059718 0.584626 0.917417 0.051 Uiso 1 1 calc R U . . .
C11 C 0.1595(4) 0.4619(3) 0.9636(4) 0.0300(12) Uani 1 1 d . . . . .
H11A H 0.088063 0.454833 0.937815 0.045 Uiso 1 1 calc R U . . .
H11B H 0.156264 0.463074 1.031318 0.045 Uiso 1 1 calc R U . . .
H11C H 0.205189 0.422168 0.944337 0.045 Uiso 1 1 calc R U . . .
C12 C 0.1995(4) 0.5051(3) 0.5798(4) 0.0247(11) Uani 1 1 d . . . . .
C13 C 0.3074(4) 0.4968(3) 0.5366(4) 0.0347(13) Uani 1 1 d . . . . .
H13A H 0.299037 0.490922 0.469516 0.052 Uiso 1 1 calc R U . . .
H13B H 0.342835 0.454327 0.562639 0.052 Uiso 1 1 calc R U . . .
H13C H 0.350131 0.539653 0.549706 0.052 Uiso 1 1 calc R U . . .
C14 C 0.1440(6) 0.5717(4) 0.5404(4) 0.0457(17) Uani 1 1 d . . . . .
H14A H 0.135214 0.566401 0.473255 0.068 Uiso 1 1 calc R U . . .
H14B H 0.186844 0.614413 0.553910 0.068 Uiso 1 1 calc R U . . .
H14C H 0.074316 0.576821 0.568734 0.068 Uiso 1 1 calc R U . . .
C15 C 0.1358(6) 0.4374(3) 0.5618(4) 0.0477(18) Uani 1 1 d . . . . .
H15A H 0.131304 0.428394 0.495087 0.071 Uiso 1 1 calc R U . . .
H15B H 0.064320 0.443313 0.586339 0.071 Uiso 1 1 calc R U . . .
H15C H 0.170563 0.396525 0.592500 0.071 Uiso 1 1 calc R U . . .
C16 C 0.4093(4) 0.4158(2) 0.7747(4) 0.0297(13) Uani 1 1 d . . . . .
H16A H 0.423371 0.389322 0.717535 0.045 Uiso 1 1 calc R U . . .
H16B H 0.334666 0.410051 0.790982 0.045 Uiso 1 1 calc R U . . .
H16C H 0.454295 0.396899 0.824819 0.045 Uiso 1 1 calc R U . . .
C17 C 0.5436(3) 0.5040(2) 0.7360(4) 0.0303(12) Uani 1 1 d . . . . .
H17A H 0.559346 0.478042 0.678831 0.045 Uiso 1 1 calc R U . . .
H17B H 0.590248 0.486741 0.785978 0.045 Uiso 1 1 calc R U . . .
H17C H 0.555250 0.555609 0.726626 0.045 Uiso 1 1 calc R U . . .
C18 C 0.4870(4) 0.6848(2) 0.7196(3) 0.0205(10) Uani 1 1 d . . . . .
C19 C 0.5209(4) 0.6937(3) 0.6271(4) 0.0214(11) Uani 1 1 d . . . . .
C20 C 0.6271(4) 0.7058(2) 0.6099(4) 0.0258(11) Uani 1 1 d . . . . .
H20 H 0.649215 0.710241 0.547572 0.031 Uiso 1 1 calc R U . . .
C21 C 0.7037(4) 0.7118(2) 0.6815(4) 0.0224(10) Uani 1 1 d . . . . .
C22 C 0.6698(4) 0.7083(2) 0.7711(4) 0.0233(11) Uani 1 1 d . . . . .
H22 H 0.719686 0.714353 0.820238 0.028 Uiso 1 1 calc R U . . .
C23 C 0.5638(4) 0.6961(2) 0.7915(3) 0.0227(10) Uani 1 1 d . . . . .
C24 C 0.4388(4) 0.6927(3) 0.5468(3) 0.0255(11) Uani 1 1 d . . . . .
H24 H 0.374278 0.667879 0.570265 0.031 Uiso 1 1 calc R U . . .
C25 C 0.4736(4) 0.6521(3) 0.4616(4) 0.0342(13) Uani 1 1 d . . . . .
H25A H 0.413530 0.647039 0.418525 0.051 Uiso 1 1 calc R U . . .
H25B H 0.499176 0.604260 0.479786 0.051 Uiso 1 1 calc R U . . .
H25C H 0.530743 0.678538 0.431485 0.051 Uiso 1 1 calc R U . . .
C26 C 0.4056(4) 0.7697(3) 0.5212(4) 0.0361(13) Uani 1 1 d . . . . .
H26A H 0.467479 0.796566 0.499997 0.054 Uiso 1 1 calc R U . . .
H26B H 0.376104 0.793539 0.575592 0.054 Uiso 1 1 calc R U . . .
H26C H 0.351872 0.768201 0.471641 0.054 Uiso 1 1 calc R U . . .
C27 C 0.8202(4) 0.7237(3) 0.6581(4) 0.0292(12) Uani 1 1 d . . . . .
H27 H 0.844351 0.681472 0.621091 0.035 Uiso 1 1 calc R U . . .
C28 C 0.8950(3) 0.7304(3) 0.7445(6) 0.0394(12) Uani 1 1 d . . . . .
H28A H 0.968796 0.732094 0.724437 0.059 Uiso 1 1 calc R U . . .
H28B H 0.884920 0.688791 0.785027 0.059 Uiso 1 1 calc R U . . .
H28C H 0.878223 0.774582 0.778290 0.059 Uiso 1 1 calc R U . . .
C29 C 0.8317(5) 0.7904(3) 0.5983(5) 0.0446(16) Uani 1 1 d . . . . .
H29A H 0.906925 0.799210 0.586695 0.067 Uiso 1 1 calc R U . . .
H29B H 0.801571 0.831953 0.630395 0.067 Uiso 1 1 calc R U . . .
H29C H 0.794114 0.783185 0.539312 0.067 Uiso 1 1 calc R U . . .
C30 C 0.5327(5) 0.6949(3) 0.8929(4) 0.0263(13) Uani 1 1 d . . . . .
H30 H 0.453853 0.690201 0.895433 0.032 Uiso 1 1 calc R U . . .
C31 C 0.5639(5) 0.7652(3) 0.9424(4) 0.0392(14) Uani 1 1 d . . . . .
H31A H 0.640882 0.771673 0.939739 0.059 Uiso 1 1 calc R U . . .
H31B H 0.542225 0.762919 1.007213 0.059 Uiso 1 1 calc R U . . .
H31C H 0.528632 0.805906 0.911875 0.059 Uiso 1 1 calc R U . . .
C32 C 0.5813(5) 0.6301(3) 0.9440(4) 0.0364(13) Uani 1 1 d . . . . .
H32A H 0.557113 0.585460 0.914389 0.055 Uiso 1 1 calc R U . . .
H32B H 0.559203 0.630571 1.008688 0.055 Uiso 1 1 calc R U . . .
H32C H 0.658764 0.632806 0.941358 0.055 Uiso 1 1 calc R U . . .
B1 B 0.3735(4) 0.6545(2) 0.7404(5) 0.0251(12) Uani 1 1 d . . . . .

loop_
_atom_site_aniso_label
_atom_site_aniso_U_11
_atom_site_aniso_U_22
_atom_site_aniso_U_33
_atom_site_aniso_U_23
_atom_site_aniso_U_13
_atom_site_aniso_U_12
I1 0.02966(17) 0.02082(14) 0.0694(2) 0.0035(2) 0.0138(3) 0.00594(12)
Si1 0.0203(5) 0.0139(5) 0.0257(6) 0.0001(6) 0.0033(7) 0.0009(4)
N1 0.021(2) 0.0146(18) 0.025(2) -0.0032(16) 0.0022(19) 0.0001(17)
N2 0.022(2) 0.017(2) 0.025(2) 0.0017(17) 0.0027(18) -0.0008(18)
N3 0.0230(18) 0.0158(16) 0.030(2) -0.0007(19) 0.004(2) 0.0049(14)
C1 0.037(2) 0.0089(17) 0.026(2) 0.001(2) 0.002(3) 0.0022(16)
C2 0.020(2) 0.024(2) 0.027(3) -0.005(3) 0.009(3) -0.0018(16)
C3 0.034(3) 0.022(2) 0.028(3) -0.001(2) 0.009(2) -0.0020(19)
C4 0.036(3) 0.030(2) 0.030(3) -0.002(2) 0.013(2) -0.012(2)
C5 0.024(2) 0.047(3) 0.038(3) -0.011(3) 0.008(3) -0.010(2)
C6 0.030(2) 0.041(3) 0.045(3) -0.005(3) 0.005(3) 0.006(2)
C7 0.028(2) 0.024(2) 0.040(3) 0.000(3) 0.009(3) -0.0006(17)
C8 0.035(3) 0.017(2) 0.025(3) -0.001(2) 0.007(2) -0.005(2)
C9 0.033(3) 0.025(3) 0.029(3) 0.001(2) 0.010(2) -0.005(2)
C10 0.039(3) 0.031(3) 0.033(3) -0.006(2) 0.011(3) 0.003(3)
C11 0.031(3) 0.029(3) 0.030(3) 0.003(2) 0.005(2) -0.007(2)
C12 0.029(3) 0.018(2) 0.026(3) 0.000(2) 0.002(2) -0.004(2)
C13 0.032(3) 0.042(3) 0.030(3) -0.010(3) 0.007(2) 0.002(3)
C14 0.053(4) 0.048(4) 0.035(3) 0.003(3) 0.003(3) 0.018(3)
C15 0.062(4) 0.054(4) 0.028(3) -0.010(3) 0.011(3) -0.030(3)
C16 0.032(3) 0.021(2) 0.037(3) 0.004(2) 0.012(2) 0.0072(19)
C17 0.025(2) 0.023(2) 0.043(4) -0.006(3) 0.005(3) 0.0047(17)
C18 0.025(2) 0.010(2) 0.026(3) -0.0006(17) 0.0062(19) 0.0006(17)
C19 0.026(3) 0.012(2) 0.026(3) -0.0045(19) 0.002(2) -0.001(2)
C20 0.034(3) 0.018(2) 0.026(3) -0.003(2) 0.012(2) 0.000(2)
C21 0.024(3) 0.011(2) 0.032(3) -0.0027(19) 0.004(2) 0.0000(18)
C22 0.021(2) 0.016(2) 0.033(3) -0.003(2) 0.007(2) 0.0016(16)
C23 0.031(3) 0.010(2) 0.028(3) 0.0001(18) 0.008(2) 0.0002(19)
C24 0.027(3) 0.023(2) 0.027(3) -0.005(2) 0.004(2) -0.002(2)
C25 0.037(3) 0.033(3) 0.033(3) -0.005(2) 0.007(2) 0.000(2)
C26 0.041(3) 0.027(3) 0.040(3) 0.000(2) -0.001(3) 0.001(2)
C27 0.029(3) 0.024(3) 0.035(3) -0.003(2) 0.013(2) -0.002(2)
C28 0.027(2) 0.040(3) 0.051(3) -0.006(3) 0.005(4) -0.004(2)
C29 0.037(3) 0.038(3) 0.060(4) 0.016(3) 0.018(3) 0.000(3)
C30 0.034(3) 0.022(3) 0.023(3) -0.001(2) 0.006(2) 0.001(2)
C31 0.055(4) 0.031(3) 0.032(3) -0.007(2) 0.014(3) -0.004(3)
C32 0.046(3) 0.031(3) 0.032(3) 0.008(2) 0.010(3) 0.005(2)
B1 0.025(2) 0.014(2) 0.036(3) -0.004(3) 0.005(3) 0.0017(18)

loop_
_atom_type_symbol
_atom_type_description
_atom_type_scat_dispersion_real
_atom_type_scat_dispersion_imag
_atom_type_scat_source
C C 0.0033 0.0016 'International Tables Vol C Tables 4.2.6.8 and 6.1.1.4'
H H 0.0000 0.0000 'International Tables Vol C Tables 4.2.6.8 and 6.1.1.4'
B B 0.0013 0.0007 'International Tables Vol C Tables 4.2.6.8 and 6.1.1.4'
N N 0.0061 0.0033 'International Tables Vol C Tables 4.2.6.8 and 6.1.1.4'
Si Si 0.0817 0.0704 'International Tables Vol C Tables 4.2.6.8 and 6.1.1.4'
I I -0.4742 1.8119 'International Tables Vol C Tables 4.2.6.8 and 6.1.1.4'

loop_
_geom_angle_atom_site_label_1
_geom_angle_atom_site_label_2
_geom_angle_atom_site_label_3
_geom_angle
_geom_angle_site_symmetry_1
_geom_angle_site_symmetry_3
_geom_angle_publ_flag
N3 Si1 N1 108.7(2) . . ?
N3 Si1 N2 108.4(2) . . ?
N1 Si1 N2 70.66(16) . . ?
N3 Si1 B1 119.2(2) . . ?
N1 Si1 B1 119.9(2) . . ?
N2 Si1 B1 120.1(2) . . ?
N3 Si1 C1 115.23(16) . . ?
N1 Si1 C1 35.8(2) . . ?
N2 Si1 C1 35.0(2) . . ?
B1 Si1 C1 125.56(18) . . ?
C1 N1 C8 130.7(4) . . ?
C1 N1 Si1 92.4(3) . . ?
C8 N1 Si1 136.4(4) . . ?
C1 N2 C12 132.0(4) . . ?
C1 N2 Si1 90.7(3) . . ?
C12 N2 Si1 136.9(3) . . ?
C16 N3 C17 112.3(3) . . ?
C16 N3 Si1 122.1(3) . . ?
C17 N3 Si1 124.3(3) . . ?
N2 C1 N1 105.9(4) . . ?
N2 C1 C2 125.7(5) . . ?
N1 C1 C2 128.5(5) . . ?
N2 C1 Si1 54.3(2) . . ?
N1 C1 Si1 51.8(2) . . ?
C2 C1 Si1 175.6(3) . . ?
C7 C2 C3 120.8(4) . . ?
C7 C2 C1 119.1(4) . . ?
C3 C2 C1 120.0(4) . . ?
C2 C3 C4 119.2(4) . . ?
C5 C4 C3 120.2(4) . . ?
C4 C5 C6 120.2(4) . . ?
C5 C6 C7 120.1(5) . . ?
C2 C7 C6 119.4(4) . . ?
N1 C8 C10 110.1(4) . . ?
N1 C8 C11 110.8(4) . . ?
C10 C8 C11 110.7(4) . . ?
N1 C8 C9 106.0(4) . . ?
C10 C8 C9 110.8(4) . . ?
C11 C8 C9 108.4(4) . . ?
N2 C12 C13 104.1(4) . . ?
N2 C12 C15 112.5(4) . . ?
C13 C12 C15 108.8(5) . . ?
N2 C12 C14 109.6(4) . . ?
C13 C12 C14 109.9(5) . . ?
C15 C12 C14 111.7(5) . . ?
C19 C18 C23 117.3(4) . . ?
C19 C18 B1 120.6(5) . . ?
C23 C18 B1 121.7(4) . . ?
C20 C19 C18 119.6(5) . . ?
C20 C19 C24 120.5(5) . . ?
C18 C19 C24 119.9(5) . . ?
C19 C20 C21 122.4(5) . . ?
C22 C21 C20 118.0(4) . . ?
C22 C21 C27 121.9(5) . . ?
C20 C21 C27 120.1(5) . . ?
C21 C22 C23 121.4(5) . . ?
C22 C23 C18 121.0(4) . . ?
C22 C23 C30 117.9(5) . . ?
C18 C23 C30 121.2(4) . . ?
C25 C24 C26 110.6(4) . . ?
C25 C24 C19 114.7(4) . . ?
C26 C24 C19 110.4(4) . . ?
C29 C27 C21 110.1(4) . . ?
C29 C27 C28 109.2(5) . . ?
C21 C27 C28 114.1(4) . . ?
C23 C30 C32 111.5(4) . . ?
C23 C30 C31 111.5(4) . . ?
C32 C30 C31 110.1(5) . . ?
C18 B1 Si1 126.4(3) . . ?
C18 B1 I1 118.9(3) . . ?
Si1 B1 I1 114.6(2) . . ?

loop_
_geom_bond_atom_site_label_1
_geom_bond_atom_site_label_2
_geom_bond_distance
_geom_bond_site_symmetry_2
_geom_bond_publ_flag
I1 B1 2.221(5) . ?
Si1 N3 1.700(3) . ?
Si1 N1 1.818(4) . ?
Si1 N2 1.877(5) . ?
Si1 B1 1.930(5) . ?
Si1 C1 2.312(4) . ?
N1 C1 1.352(7) . ?
N1 C8 1.487(6) . ?
N2 C1 1.327(7) . ?
N2 C12 1.501(7) . ?
N3 C16 1.452(6) . ?
N3 C17 1.474(6) . ?
C1 C2 1.497(6) . ?
C2 C7 1.386(6) . ?
C2 C3 1.390(6) . ?
C3 C4 1.394(7) . ?
C4 C5 1.380(7) . ?
C5 C6 1.389(7) . ?
C6 C7 1.390(6) . ?
C8 C10 1.525(7) . ?
C8 C11 1.534(6) . ?
C8 C9 1.540(8) . ?
C12 C13 1.514(7) . ?
C12 C15 1.515(7) . ?
C12 C14 1.528(8) . ?
C18 C19 1.419(7) . ?
C18 C23 1.427(7) . ?
C18 B1 1.573(6) . ?
C19 C20 1.386(7) . ?
C19 C24 1.547(8) . ?
C20 C21 1.411(8) . ?
C21 C22 1.371(7) . ?
C21 C27 1.530(6) . ?
C22 C23 1.394(7) . ?
C23 C30 1.522(7) . ?
C24 C25 1.515(7) . ?
C24 C26 1.535(7) . ?
C27 C29 1.520(7) . ?
C27 C28 1.561(9) . ?
C30 C32 1.537(7) . ?
C30 C31 1.541(7) . ?
